data_7060194
loop_
_publ_author_name
'Vieriu, Sabina-M\(ad\(alina'
'Some\,san, Adrian-Alexandru'
'Silvestru, Cristian'
'Licarete, Emilia'
'Banciu, Manuela'
'Varga, Richard A.'

_publ_section_title
;
 Synthesis, structural characterization and in vitro antiproliferative
 effects of novel organotin(iv) compounds with nicotinate and
 isonicotinate moieties on carcinoma cells
;
_journal_issue 2
_journal_name_full 'New Journal of Chemistry'
_journal_page_first 1020
_journal_page_last 1028
_journal_paper_doi 10.1039/D0NJ05069E
_journal_volume 45
_journal_year 2021
_chemical_formula_sum 'C17 H19 N O4 Sn'
_chemical_formula_weight 420.02
_space_group_crystal_system orthorhombic
_space_group_IT_number 61
_space_group_name_Hall '-P 2ac 2ab'
_space_group_name_H-M_alt 'P b c a'
_atom_sites_solution_hydrogens geom
_audit_creation_method SHELXL-2018/3
_audit_update_record
;
2020-07-06 deposited with the CCDC.	2020-12-01 downloaded from the CCDC.
;
_cell_angle_alpha 90
_cell_angle_beta 90
_cell_angle_gamma 90
_cell_formula_units_Z 8
_cell_length_a 11.6366(11)
_cell_length_b 11.8098(11)
_cell_length_c 25.255(2)
_cell_measurement_reflns_used 4200
_cell_measurement_temperature 297(2)
_cell_measurement_theta_max 21.14
_cell_measurement_theta_min 2.38
_cell_volume 3470.7(5)
_computing_cell_refinement 'Bruker SMART'
_computing_data_collection 'Bruker SMART'
_computing_data_reduction 'Bruker SAINT'
_computing_molecular_graphics 'Bruker SHELXTL'
_computing_publication_material 'Bruker SHELXTL'
_computing_structure_refinement 'SHELXL-2016/6 (Sheldrick, 2016)'
_computing_structure_solution 'SHELXL-2016/6 (Sheldrick, 2016)'
_diffrn_ambient_temperature 297(2)
_diffrn_measured_fraction_theta_full 1.000
_diffrn_measured_fraction_theta_max 1.000
_diffrn_measurement_device_type 'CCD area detector'
_diffrn_measurement_method 'phi and omega scans'
_diffrn_radiation_monochromator graphite
_diffrn_radiation_type MoK\a
_diffrn_radiation_wavelength 0.71073
_diffrn_reflns_av_R_equivalents 0.0625
_diffrn_reflns_av_unetI/netI 0.0298
_diffrn_reflns_Laue_measured_fraction_full 1.000
_diffrn_reflns_Laue_measured_fraction_max 1.000
_diffrn_reflns_limit_h_max 13
_diffrn_reflns_limit_h_min -13
_diffrn_reflns_limit_k_max 14
_diffrn_reflns_limit_k_min -14
_diffrn_reflns_limit_l_max 30
_diffrn_reflns_limit_l_min -30
_diffrn_reflns_number 31704
_diffrn_reflns_point_group_measured_fraction_full 1.000
_diffrn_reflns_point_group_measured_fraction_max 1.000
_diffrn_reflns_theta_full 25.089
_diffrn_reflns_theta_max 25.089
_diffrn_reflns_theta_min 2.380
_exptl_absorpt_coefficient_mu 1.491
_exptl_absorpt_correction_T_max 0.881
_exptl_absorpt_correction_T_min 0.643
_exptl_absorpt_correction_type multi-scan
_exptl_absorpt_process_details 'Bruker, 2001.'
_exptl_crystal_colour colourless
_exptl_crystal_density_diffrn 1.608
_exptl_crystal_description block
_exptl_crystal_F_000 1680
_exptl_crystal_size_max 0.29
_exptl_crystal_size_mid 0.28
_exptl_crystal_size_min 0.15
_refine_diff_density_max 1.204
_refine_diff_density_min -0.324
_refine_diff_density_rms 0.095
_refine_ls_extinction_method none
_refine_ls_goodness_of_fit_ref 1.081
_refine_ls_hydrogen_treatment constr
_refine_ls_matrix_type full
_refine_ls_number_parameters 210
_refine_ls_number_reflns 3084
_refine_ls_number_restraints 0
_refine_ls_restrained_S_all 1.081
_refine_ls_R_factor_all 0.0553
_refine_ls_R_factor_gt 0.0389
_refine_ls_shift/su_max 0.001
_refine_ls_shift/su_mean 0.000
_refine_ls_structure_factor_coef Fsqd
_refine_ls_weighting_details 'w=1/[\s^2^(Fo^2^)+(0.0508P)^2^+2.9294P] where P=(Fo^2^+2Fc^2^)/3'
_refine_ls_weighting_scheme calc
_refine_ls_wR_factor_gt 0.0940
_refine_ls_wR_factor_ref 0.1068
_reflns_Friedel_coverage 0.000
_reflns_number_gt 2309
_reflns_number_total 3084
_reflns_threshold_expression 'I > 2\s(I)'
_cod_data_source_file d0nj05069e2.cif
_cod_data_source_block 789r
_cod_depositor_comments 'Adding full bibliography for 7060192--7060195.cif.'
_cod_original_cell_volume 3470.7(6)
_cod_database_code 7060194
_shelx_shelxl_version_number 2018/3
_shelx_space_group_comment
;
The symmetry employed for this shelxl refinement is uniquely defined
by the following loop, which should always be used as a source of
symmetry information in preference to the above space-group names.
They are only intended as comments.
;

loop_
_space_group_symop_operation_xyz
'x, y, z'
'-x+1/2, -y, z+1/2'
'-x, y+1/2, -z+1/2'
'x+1/2, -y+1/2, -z'
'-x, -y, -z'
'x-1/2, y, -z-1/2'
'x, -y-1/2, z-1/2'
'-x-1/2, y-1/2, z'

loop_
_atom_site_label
_atom_site_type_symbol
_atom_site_fract_x
_atom_site_fract_y
_atom_site_fract_z
_atom_site_U_iso_or_equiv
_atom_site_adp_type
_atom_site_occupancy
_atom_site_site_symmetry_order
_atom_site_calc_flag
_atom_site_refinement_flags_posn
_atom_site_refinement_flags_adp
_atom_site_refinement_flags_occupancy
_atom_site_disorder_assembly
_atom_site_disorder_group
Sn1 Sn 0.20126(3) 0.77952(3) 0.30678(2) 0.04550(15) Uani 1 1 d . . . . .
C7 C 0.1496(5) 0.7809(4) 0.43638(18) 0.0543(12) Uani 1 1 d . . . . .
H7 H 0.105117 0.746282 0.465094 0.065 Uiso 1 1 calc R U . . .
C3 C -0.0021(4) 0.9269(4) 0.43672(18) 0.0505(11) Uani 1 1 d . . . . .
H3 H -0.009729 0.913053 0.472796 0.061 Uiso 1 1 calc R U . . .
C1 C 0.0890(4) 0.8832(3) 0.35318(16) 0.0436(10) Uani 1 1 d . . . . .
C5 C -0.0583(4) 1.0276(4) 0.35963(19) 0.0549(12) Uani 1 1 d . . . . .
H5 H -0.103280 1.082465 0.343246 0.066 Uiso 1 1 calc R U . . .
C2 C 0.0770(4) 0.8651(3) 0.40759(16) 0.0438(10) Uani 1 1 d . . . . .
C6 C 0.0195(4) 0.9658(4) 0.33024(18) 0.0517(11) Uani 1 1 d . . . . .
H6 H 0.025708 0.979694 0.294104 0.062 Uiso 1 1 calc R U . . .
C8 C 0.2870(5) 0.6462(5) 0.4291(2) 0.0754(17) Uani 1 1 d . . . . .
H8A H 0.346005 0.622618 0.404309 0.090 Uiso 1 1 calc R U . . .
H8B H 0.263108 0.581269 0.449917 0.090 Uiso 1 1 calc R U . . .
C4 C -0.0695(4) 1.0083(4) 0.4133(2) 0.0582(13) Uani 1 1 d . . . . .
H4 H -0.121902 1.049619 0.433334 0.070 Uiso 1 1 calc R U . . .
O1 O 0.1910(3) 0.6960(3) 0.40193(14) 0.0614(9) Uani 1 1 d . . . . .
O2 O 0.2494(4) 0.8316(3) 0.45697(16) 0.0841(12) Uani 1 1 d . . . . .
C9 C 0.3301(6) 0.7419(5) 0.4647(3) 0.089(2) Uani 1 1 d . . . . .
H9A H 0.331478 0.718211 0.501468 0.106 Uiso 1 1 calc R U . . .
H9B H 0.406728 0.765396 0.454393 0.106 Uiso 1 1 calc R U . . .
C12 C 0.2025(4) 0.8344(5) 0.19384(17) 0.0508(12) Uani 1 1 d . . . . .
C11 C 0.3834(4) 0.7970(4) 0.3142(2) 0.0608(14) Uani 1 1 d . . . . .
H11A H 0.414292 0.827705 0.282069 0.091 Uiso 1 1 calc R U . . .
H11B H 0.417021 0.724091 0.320849 0.091 Uiso 1 1 calc R U . . .
H11C H 0.400602 0.846898 0.343165 0.091 Uiso 1 1 calc R U . . .
C10 C 0.1337(6) 0.6190(4) 0.2866(2) 0.0773(17) Uani 1 1 d . . . . .
H10A H 0.066054 0.628604 0.265308 0.116 Uiso 1 1 calc R U . . .
H10B H 0.114340 0.578405 0.318290 0.116 Uiso 1 1 calc R U . . .
H10C H 0.190117 0.576983 0.266971 0.116 Uiso 1 1 calc R U . . .
O3 O 0.1714(3) 0.8780(3) 0.23898(12) 0.0572(8) Uani 1 1 d . . . . .
O4 O 0.2551(5) 0.7453(4) 0.18997(14) 0.0816(12) Uani 1 1 d . . . . .
C13 C 0.1660(4) 0.9010(4) 0.14652(18) 0.0508(11) Uani 1 1 d . . . . .
C14 C 0.1370(4) 1.0143(4) 0.14898(19) 0.0570(12) Uani 1 1 d . . . . .
H14 H 0.139000 1.052662 0.181131 0.068 Uiso 1 1 calc R U . . .
C17 C 0.1612(6) 0.8500(5) 0.0971(2) 0.0790(17) Uani 1 1 d . . . . .
H17 H 0.183016 0.774429 0.094586 0.095 Uiso 1 1 calc R U . . .
N1 N 0.1275(5) 0.9022(5) 0.05296(18) 0.0933(17) Uani 1 1 d . . . . .
C15 C 0.1051(5) 1.0697(5) 0.1036(2) 0.0730(15) Uani 1 1 d . . . . .
H15 H 0.086439 1.146233 0.104230 0.088 Uiso 1 1 calc R U . . .
C16 C 0.1014(6) 1.0103(6) 0.0576(2) 0.092(2) Uani 1 1 d . . . . .
H16 H 0.078785 1.048681 0.027213 0.110 Uiso 1 1 calc R U . . .

loop_
_atom_site_aniso_label
_atom_site_aniso_U_11
_atom_site_aniso_U_22
_atom_site_aniso_U_33
_atom_site_aniso_U_23
_atom_site_aniso_U_13
_atom_site_aniso_U_12
Sn1 0.0508(2) 0.0395(2) 0.0461(2) -0.00279(13) 0.00223(14) 0.00025(13)
C7 0.071(3) 0.046(3) 0.046(3) 0.002(2) 0.004(2) 0.002(2)
C3 0.056(3) 0.049(3) 0.047(3) 0.002(2) 0.005(2) -0.006(2)
C1 0.049(3) 0.040(2) 0.042(2) -0.0009(19) -0.004(2) -0.001(2)
C5 0.048(3) 0.053(3) 0.063(3) 0.005(2) -0.005(2) 0.008(2)
C2 0.046(2) 0.038(2) 0.047(2) -0.0002(19) 0.001(2) -0.0024(19)
C6 0.057(3) 0.053(3) 0.045(3) 0.001(2) -0.008(2) 0.001(2)
C8 0.094(5) 0.064(3) 0.068(4) 0.017(3) 0.001(3) 0.029(3)
C4 0.047(3) 0.058(3) 0.069(3) -0.004(3) 0.010(2) 0.005(2)
O1 0.077(2) 0.0502(19) 0.057(2) -0.0009(16) -0.0045(17) 0.0168(17)
O2 0.093(3) 0.065(2) 0.094(3) -0.006(2) -0.049(3) 0.010(2)
C9 0.076(4) 0.099(5) 0.091(5) 0.015(4) -0.028(4) 0.026(4)
C12 0.062(3) 0.048(3) 0.042(3) -0.003(2) 0.007(2) -0.010(2)
C11 0.041(3) 0.064(3) 0.077(4) 0.022(2) -0.007(2) -0.007(2)
C10 0.108(5) 0.061(3) 0.063(3) -0.011(3) 0.018(3) -0.021(3)
O3 0.075(2) 0.0569(19) 0.0401(18) -0.0017(15) 0.0027(16) 0.0029(17)
O4 0.122(3) 0.057(2) 0.066(3) -0.0035(18) 0.024(2) 0.018(3)
C13 0.054(3) 0.054(3) 0.044(3) -0.002(2) 0.006(2) -0.015(2)
C14 0.055(3) 0.067(3) 0.050(3) -0.005(2) 0.003(2) -0.001(2)
C17 0.112(5) 0.077(4) 0.048(3) 0.006(3) 0.005(3) -0.032(4)
N1 0.143(5) 0.087(4) 0.050(3) -0.003(3) -0.009(3) -0.029(4)
C15 0.074(4) 0.078(4) 0.067(4) 0.012(3) -0.009(3) 0.001(3)
C16 0.107(5) 0.106(5) 0.062(4) 0.020(4) -0.022(4) -0.023(4)

loop_
_atom_type_symbol
_atom_type_description
_atom_type_scat_dispersion_real
_atom_type_scat_dispersion_imag
_atom_type_scat_source
C C 0.0033 0.0016 'International Tables Vol C Tables 4.2.6.8 and 6.1.1.4'
H H 0.0000 0.0000 'International Tables Vol C Tables 4.2.6.8 and 6.1.1.4'
N N 0.0061 0.0033 'International Tables Vol C Tables 4.2.6.8 and 6.1.1.4'
O O 0.0106 0.0060 'International Tables Vol C Tables 4.2.6.8 and 6.1.1.4'
Sn Sn -0.6537 1.4246 'International Tables Vol C Tables 4.2.6.8 and 6.1.1.4'

loop_
_geom_angle_atom_site_label_1
_geom_angle_atom_site_label_2
_geom_angle_atom_site_label_3
_geom_angle
_geom_angle_site_symmetry_1
_geom_angle_site_symmetry_3
_geom_angle_publ_flag
O3 Sn1 C10 103.81(18) . . ?
O3 Sn1 C11 100.51(15) . . ?
C10 Sn1 C11 118.4(2) . . ?
O3 Sn1 C1 91.65(14) . . ?
C10 Sn1 C1 114.7(2) . . ?
C11 Sn1 C1 120.11(18) . . ?
O2 C7 O1 104.4(4) . . ?
O2 C7 C2 111.3(4) . . ?
O1 C7 C2 111.4(4) . . ?
C4 C3 C2 121.3(4) . . ?
C6 C1 C2 117.2(4) . . ?
C6 C1 Sn1 121.8(3) . . ?
C2 C1 Sn1 120.8(3) . . ?
C6 C5 C4 120.2(4) . . ?
C3 C2 C1 120.5(4) . . ?
C3 C2 C7 117.9(4) . . ?
C1 C2 C7 121.6(4) . . ?
C5 C6 C1 121.9(4) . . ?
O1 C8 C9 103.5(4) . . ?
C3 C4 C5 118.9(4) . . ?
C7 O1 C8 105.2(4) . . ?
C7 O2 C9 106.1(4) . . ?
O2 C9 C8 104.6(5) . . ?
O4 C12 O3 123.4(4) . . ?
O4 C12 C13 122.2(4) . . ?
O3 C12 C13 114.4(5) . . ?
C12 O3 Sn1 116.7(3) . . ?
C14 C13 C17 116.8(5) . . ?
C14 C13 C12 123.0(4) . . ?
C17 C13 C12 120.2(5) . . ?
C15 C14 C13 119.3(5) . . ?
N1 C17 C13 124.3(6) . . ?
C16 N1 C17 116.2(5) . . ?
C16 C15 C14 118.5(6) . . ?
N1 C16 C15 124.8(6) . . ?

loop_
_geom_bond_atom_site_label_1
_geom_bond_atom_site_label_2
_geom_bond_distance
_geom_bond_site_symmetry_2
_geom_bond_publ_flag
Sn1 O3 2.099(3) . ?
Sn1 C10 2.115(5) . ?
Sn1 C11 2.138(5) . ?
Sn1 C1 2.139(4) . ?
C7 O2 1.406(7) . ?
C7 O1 1.412(5) . ?
C7 C2 1.493(6) . ?
C3 C4 1.373(6) . ?
C3 C2 1.386(6) . ?
C1 C6 1.394(6) . ?
C1 C2 1.398(6) . ?
C5 C6 1.379(6) . ?
C5 C4 1.382(6) . ?
C8 O1 1.437(6) . ?
C8 C9 1.529(9) . ?
O2 C9 1.429(7) . ?
C12 O4 1.221(7) . ?
C12 O3 1.302(5) . ?
C12 C13 1.493(7) . ?
C13 C14 1.381(6) . ?
C13 C17 1.387(7) . ?
C14 C15 1.372(6) . ?
C17 N1 1.332(7) . ?
N1 C16 1.318(8) . ?
C15 C16 1.356(7) . ?

loop_
_geom_torsion_atom_site_label_1
_geom_torsion_atom_site_label_2
_geom_torsion_atom_site_label_3
_geom_torsion_atom_site_label_4
_geom_torsion
_geom_torsion_site_symmetry_1
_geom_torsion_site_symmetry_2
_geom_torsion_site_symmetry_3
_geom_torsion_site_symmetry_4
_geom_torsion_publ_flag
C4 C3 C2 C1 -0.9(7) . . . . ?
C4 C3 C2 C7 178.0(4) . . . . ?
C6 C1 C2 C3 0.6(6) . . . . ?
Sn1 C1 C2 C3 -175.2(3) . . . . ?
C6 C1 C2 C7 -178.3(4) . . . . ?
Sn1 C1 C2 C7 6.0(6) . . . . ?
O2 C7 C2 C3 -87.1(5) . . . . ?
O1 C7 C2 C3 156.8(4) . . . . ?
O2 C7 C2 C1 91.8(5) . . . . ?
O1 C7 C2 C1 -24.3(6) . . . . ?
C4 C5 C6 C1 -0.3(7) . . . . ?
C2 C1 C6 C5 0.0(6) . . . . ?
Sn1 C1 C6 C5 175.7(3) . . . . ?
C2 C3 C4 C5 0.5(7) . . . . ?
C6 C5 C4 C3 0.1(7) . . . . ?
O2 C7 O1 C8 40.7(5) . . . . ?
C2 C7 O1 C8 160.9(4) . . . . ?
C9 C8 O1 C7 -27.0(6) . . . . ?
O1 C7 O2 C9 -37.8(5) . . . . ?
C2 C7 O2 C9 -158.1(5) . . . . ?
C7 O2 C9 C8 20.1(7) . . . . ?
O1 C8 C9 O2 4.3(7) . . . . ?
O4 C12 O3 Sn1 -6.0(7) . . . . ?
C13 C12 O3 Sn1 172.6(3) . . . . ?
O4 C12 C13 C14 -160.9(5) . . . . ?
O3 C12 C13 C14 20.5(7) . . . . ?
O4 C12 C13 C17 18.4(8) . . . . ?
O3 C12 C13 C17 -160.2(5) . . . . ?
C17 C13 C14 C15 0.2(7) . . . . ?
C12 C13 C14 C15 179.5(4) . . . . ?
C14 C13 C17 N1 -2.1(8) . . . . ?
C12 C13 C17 N1 178.6(5) . . . . ?
C13 C17 N1 C16 2.4(10) . . . . ?
C13 C14 C15 C16 1.1(8) . . . . ?
C17 N1 C16 C15 -1.0(11) . . . . ?
C14 C15 C16 N1 -0.7(10) . . . . ?
